data_4063535
loop_
_publ_author_name
'Abernethy, Robyn J.'
'Hill, Anthony F.'
'Tshabang, Never'
'Willis, Anthony C.'
'Young, Rowan D.'

_publ_contact_author_address
;
Research School of Chemistry,
Australian National University,
Canberra, A. C. T. 0200, Australia
;
_publ_contact_author_email ' willis@rsc.anu.edu.au '
_publ_contact_author_fax ' 61 2 6125 0750 '
_publ_contact_author_name ' Anthony F. Hill '
_publ_contact_author_phone ' 61 2 6125 4109 '
_publ_section_title
;
 On the Nature of &#x201C;RuCl(dmso)2{HB(mt)3}&#x201D; (mt = methimazolyl)
;
_journal_coeditor_notes
;                                                                               
                                  ?                                             
;
_journal_issue 2
_journal_name_full Organometallics
_journal_page_first 488
_journal_page_last 492
_journal_paper_doi 10.1021/om8007426
_journal_techeditor_notes
;                                                                               
                                  ?                                             
;
_journal_volume 28
_journal_year 2009
_chemical_compound_source local
_chemical_formula_moiety 'C16 H28 B Cl N6 O2 Ru S5, 0.5(C H2 Cl2)'
_chemical_formula_sum 'C16.5 H29 B Cl2 N6 O2 Ru S5'
_chemical_formula_weight 686.57
_space_group_IT_number 2
_symmetry_cell_setting triclinic
_symmetry_space_group_name_Hall '-P 1'
_symmetry_space_group_name_H-M 'P -1'
_atom_sites_solution_hydrogens geom
_atom_sites_solution_primary direct
_audit_creation_date 08-06-02
_audit_creation_method CRYSTALS_ver_12.85
_audit_update_record
;
2008-06-27 - Report on C16.50 H29 B1 Cl2 N6 O2 Ru1 S5
             by Anthony C. Willis
             for   Anthony F. Hill and Rowan Young

2008-06-27 - passes checkcif tests with minor warnings
;
_cell_angle_alpha 109.1434(13)
_cell_angle_beta 93.297(2)
_cell_angle_gamma 98.6958(18)
_cell_formula_units_Z 2
_cell_length_a 10.6309(2)
_cell_length_b 10.7378(4)
_cell_length_c 12.8683(4)
_cell_measurement_reflns_used 21588
_cell_measurement_temperature 200
_cell_measurement_theta_max 27.5
_cell_measurement_theta_min 2.6
_cell_volume 1362.71(7)
_computing_cell_refinement 'DENZO/SCALEPACK (Otwinowski & Minor, 1997)'
_computing_data_collection 'COLLECT (Nonius, 1997-2001).'
_computing_data_reduction 'DENZO/SCALEPACK (Otwinowski & Minor, 1997)'
_computing_molecular_graphics 'CAMERON (Watkin et al., 1996)'
_computing_publication_material 'CRYSTALS (Betteridge et al., 2003)'
_computing_structure_refinement 'CRYSTALS (Betteridge et al., 2003)'
_computing_structure_solution 'SIR92 (Altomare et al., 1994)'
_diffrn_ambient_temperature 200
_diffrn_measured_fraction_theta_full 0.998
_diffrn_measured_fraction_theta_max 0.998
_diffrn_measurement_device 'Nonius KappaCCD'
_diffrn_measurement_device_type Area
_diffrn_measurement_method ' \f and \w scans with CCD '
_diffrn_radiation_monochromator graphite
_diffrn_radiation_type 'Mo K\a'
_diffrn_radiation_wavelength 0.71073
_diffrn_reflns_av_R_equivalents 0.086
_diffrn_reflns_limit_h_max 12
_diffrn_reflns_limit_h_min -13
_diffrn_reflns_limit_k_max 13
_diffrn_reflns_limit_k_min -13
_diffrn_reflns_limit_l_max 16
_diffrn_reflns_limit_l_min -16
_diffrn_reflns_number 30656
_diffrn_reflns_theta_full 27.487
_diffrn_reflns_theta_max 27.487
_diffrn_reflns_theta_min 2.557
_diffrn_standards_number 0
_exptl_absorpt_coefficient_mu 1.182
_exptl_absorpt_correction_T_max 0.956
_exptl_absorpt_correction_T_min 0.840
_exptl_absorpt_correction_type multi-scan
_exptl_absorpt_process_details
;
multi-scan from symmetry-related measurements 
 Sortav (Blessing, 1995 & 1997)
;
_exptl_crystal_colour orange
_exptl_crystal_density_diffrn 1.673
_exptl_crystal_density_method 'not measured'
_exptl_crystal_description plate
_exptl_crystal_F_000 698
_exptl_crystal_size_max 0.20
_exptl_crystal_size_mid 0.05
_exptl_crystal_size_min 0.04
_refine_diff_density_max 1.18
_refine_diff_density_min -1.25
_refine_ls_extinction_method None
_refine_ls_goodness_of_fit_ref 0.9333
_refine_ls_hydrogen_treatment mixed
_refine_ls_matrix_type full
_refine_ls_number_parameters 316
_refine_ls_number_reflns 6222
_refine_ls_number_restraints 0
_refine_ls_R_factor_all 0.0770
_refine_ls_R_factor_gt 0.0446
_refine_ls_shift/su_max 0.007001
_refine_ls_structure_factor_coef Fsqd
_refine_ls_weighting_details
;
 Method, part 1, Chebychev polynomial, (Watkin, 1994, Prince, 1982) 
 [weight] = 1.0/[A~0~*T~0~(x)+A~1~*T~1~(x) ... +A~n-1~]*T~n-1~(x)] 
 where A~i~ are the Chebychev coefficients listed below and x= Fcalc/Fmax 
 Method = Robust Weighting (Prince, 1982) 
 W = [weight] * [1-(deltaF/6*sigmaF)^2^]^2^ 
 A~i~ are: 
 11.9 15.5 7.96 2.28 
;
_refine_ls_weighting_scheme calc
_refine_ls_wR_factor_all 0.1239
_refine_ls_wR_factor_gt 0.1051
_refine_ls_wR_factor_ref 0.1239
_reflns_limit_h_max 13
_reflns_limit_h_min -13
_reflns_limit_k_max 13
_reflns_limit_k_min -13
_reflns_limit_l_max 16
_reflns_limit_l_min 0
_reflns_number_gt 4319
_reflns_number_total 6226
_reflns_threshold_expression I>2.0\s(I)
_oxford_diffrn_Wilson_B_factor 1.60
_oxford_diffrn_Wilson_scale 23.37
_oxford_refine_ls_r_factor_ref 0.0770
_oxford_refine_ls_scale 0.22184(15)
_oxford_reflns_number_all 6222
_oxford_reflns_threshold_expression_ref I>-10.0\s(I)
_oxford_structure_analysis_title '6021028 RY-1-51-1'
_cod_data_source_file om8007426_si_001.cif
_cod_data_source_block RY-1-51-1
_cod_depositor_comments
;
The following automatic conversions were performed:

'_symmetry_cell_setting' value 'Triclinic' changed to 'triclinic'
according to the built-in table from CIF Core dictionary named
'cif_core.dic' version 2.4.1 from 2010-06-29.

Automatic conversion script
Id: cif_fix_values 1715 2011-07-08 13:25:40Z adriana 
;
_cod_original_cell_volume 1362.72(7)
_cod_original_sg_symbol_H-M 'P -1 '
_cod_database_code 4063535

loop_
_symmetry_equiv_pos_as_xyz
x,y,z
-x,-y,-z

loop_
_atom_site_label
_atom_site_type_symbol
_atom_site_fract_x
_atom_site_fract_y
_atom_site_fract_z
_atom_site_U_iso_or_equiv
_atom_site_occupancy
_atom_site_adp_type
_atom_site_refinement_flags_posn
_atom_site_refinement_flags_adp
_atom_site_refinement_flags_occupancy
_atom_site_disorder_assembly
_atom_site_disorder_group
_oxford_atom_site_special_shape
_atom_site_attached_hydrogens
Ru1 Ru 0.74939(4) 0.56629(4) 0.21627(3) 0.0164 1.0000 Uani . . . . . . .
Cl1 Cl 0.95345(14) 0.70147(15) 0.20974(12) 0.0345 1.0000 Uani . . . . . . .
Cl2 Cl 1.0000 1.0000 1.0000 0.1406 1.0000 Uani S . . . . . .
Cl3 Cl 1.0134(4) 0.8639(4) 0.7381(4) 0.0603 0.5 Uani . . . . . . .
S1 S 0.77971(13) 0.37755(13) 0.08732(11) 0.0245 1.0000 Uani . . . . . . .
S2 S 0.84926(13) 0.51231(14) 0.35297(11) 0.0225 1.0000 Uani . . . . . . .
S3 S 0.56535(16) 0.75517(17) 0.58567(14) 0.0382 1.0000 Uani . . . . . . .
S4 S 0.65789(16) 0.64609(15) 0.07818(12) 0.0308 1.0000 Uani . . . . . . .
S5 S 0.54784(13) 0.45234(14) 0.22974(13) 0.0277 1.0000 Uani . . . . . . .
O1 O 0.7205(5) 0.2502(4) 0.0991(4) 0.0462 1.0000 Uani . . . . . . .
O2 O 0.9708(5) 0.4640(7) 0.3344(4) 0.0616 1.0000 Uani . . . . . . .
N31 N 0.6959(5) 0.8826(5) 0.4578(4) 0.0268 1.0000 Uani . . . . . . .
N32 N 0.7580(6) 0.9670(5) 0.6353(4) 0.0397 1.0000 Uani . . . . . . .
N41 N 0.6506(5) 0.8651(5) 0.2606(4) 0.0295 1.0000 Uani . . . . . . .
N42 N 0.6284(6) 0.9001(5) 0.1037(4) 0.0372 1.0000 Uani . . . . . . .
N51 N 0.5073(4) 0.7111(5) 0.3301(4) 0.0270 1.0000 Uani . . . . . . .
N52 N 0.3363(4) 0.5551(6) 0.2910(4) 0.0321 1.0000 Uani . . . . . . .
C11 C 0.9435(6) 0.3682(7) 0.0727(5) 0.0371 1.0000 Uani . . . . . . .
C12 C 0.7257(8) 0.3671(8) -0.0493(5) 0.0475 1.0000 Uani . . . . . . .
C21 C 0.7549(9) 0.4003(10) 0.4035(8) 0.0781 1.0000 Uani . . . . . . .
C22 C 0.8834(8) 0.6529(7) 0.4765(5) 0.0494 1.0000 Uani . . . . . . .
C31 C 0.6705(6) 0.8687(6) 0.5572(5) 0.0299 1.0000 Uani . . . . . . .
C32 C 0.8044(6) 0.9841(6) 0.4771(5) 0.0302 1.0000 Uani . . . . . . .
C33 C 0.8408(7) 1.0354(7) 0.5845(5) 0.0402 1.0000 Uani . . . . . . .
C34 C 0.7601(10) 0.9929(10) 0.7534(6) 0.0747 1.0000 Uani . . . . . . .
C41 C 0.6486(6) 0.8079(6) 0.1503(5) 0.0294 1.0000 Uani . . . . . . .
C42 C 0.6250(7) 0.9939(6) 0.2814(6) 0.0364 1.0000 Uani . . . . . . .
C43 C 0.6114(7) 1.0157(7) 0.1855(6) 0.0412 1.0000 Uani . . . . . . .
C44 C 0.6238(8) 0.8798(7) -0.0146(6) 0.0473 1.0000 Uani . . . . . . .
C51 C 0.4647(5) 0.5776(6) 0.2858(4) 0.0251 1.0000 Uani . . . . . . .
C52 C 0.4017(6) 0.7716(7) 0.3617(5) 0.0359 1.0000 Uani . . . . . . .
C53 C 0.2975(6) 0.6762(7) 0.3369(5) 0.0389 1.0000 Uani . . . . . . .
C54 C 0.2555(6) 0.4230(7) 0.2499(6) 0.0433 1.0000 Uani . . . . . . .
C99 C 1.0835(15) 0.9730(17) 0.8650(15) 0.0561 0.5 Uani . . . . . . .
B1 B 0.6439(6) 0.7861(6) 0.3413(5) 0.0215 1.0000 Uani . . . . . . .
H1 H 0.718(5) 0.718(6) 0.322(5) 0.0200 1.0000 Uiso . . . . . . .
H111 H 0.9873 0.4502 0.0674 0.0570 1.0000 Uiso R . . . . . .
H112 H 0.9813 0.3537 0.1365 0.0571 1.0000 Uiso R . . . . . .
H113 H 0.9493 0.2951 0.0073 0.0570 1.0000 Uiso R . . . . . .
H121 H 0.7709 0.4420 -0.0649 0.0659 1.0000 Uiso R . . . . . .
H122 H 0.7407 0.2849 -0.1012 0.0660 1.0000 Uiso R . . . . . .
H123 H 0.6356 0.3692 -0.0534 0.0659 1.0000 Uiso R . . . . . .
H211 H 0.6792 0.4339 0.4271 0.1200 1.0000 Uiso R . . . . . .
H212 H 0.8036 0.3915 0.4650 0.1198 1.0000 Uiso R . . . . . .
H213 H 0.7314 0.3149 0.3462 0.1200 1.0000 Uiso R . . . . . .
H221 H 0.8049 0.6794 0.5012 0.0712 1.0000 Uiso R . . . . . .
H222 H 0.9286 0.6295 0.5320 0.0709 1.0000 Uiso R . . . . . .
H223 H 0.9354 0.7249 0.4617 0.0710 1.0000 Uiso R . . . . . .
H321 H 0.8430 1.0102 0.4229 0.0360 1.0000 Uiso R . . . . . .
H331 H 0.9091 1.1042 0.6203 0.0451 1.0000 Uiso R . . . . . .
H341 H 0.8314 1.0613 0.7922 0.0970 1.0000 Uiso R . . . . . .
H342 H 0.7680 0.9133 0.7690 0.0968 1.0000 Uiso R . . . . . .
H343 H 0.6824 1.0212 0.7779 0.0971 1.0000 Uiso R . . . . . .
H421 H 0.6187 1.0543 0.3505 0.0450 1.0000 Uiso R . . . . . .
H431 H 0.5939 1.0931 0.1751 0.0540 1.0000 Uiso R . . . . . .
H441 H 0.6304 0.9644 -0.0254 0.0749 1.0000 Uiso R . . . . . .
H442 H 0.6939 0.8384 -0.0430 0.0750 1.0000 Uiso R . . . . . .
H443 H 0.5450 0.8228 -0.0524 0.0750 1.0000 Uiso R . . . . . .
H521 H 0.4043 0.8630 0.3940 0.0439 1.0000 Uiso R . . . . . .
H531 H 0.2143 0.6886 0.3484 0.0481 1.0000 Uiso R . . . . . .
H541 H 0.1705 0.4317 0.2679 0.0630 1.0000 Uiso R . . . . . .
H542 H 0.2884 0.3662 0.2843 0.0630 1.0000 Uiso R . . . . . .
H543 H 0.2554 0.3865 0.1710 0.0630 1.0000 Uiso R . . . . . .
H991 H 1.1637 0.9455 0.8790 0.0680 0.5 Uiso R . . . . . .
H992 H 1.1000 1.0598 0.8557 0.0680 0.5 Uiso R . . . . . .

loop_
_atom_site_aniso_label
_atom_site_aniso_U_11
_atom_site_aniso_U_22
_atom_site_aniso_U_33
_atom_site_aniso_U_23
_atom_site_aniso_U_13
_atom_site_aniso_U_12
Ru1 0.01638(19) 0.01716(19) 0.01565(19) 0.00652(14) 0.00097(14) 0.00101(14)
Cl1 0.0284(7) 0.0369(8) 0.0288(7) 0.0062(6) 0.0060(6) -0.0117(6)
Cl2 0.125(4) 0.127(4) 0.226(7) 0.097(5) 0.099(5) 0.079(4)
Cl3 0.063(3) 0.051(2) 0.059(2) 0.0067(19) -0.0012(19) 0.0184(19)
S1 0.0263(7) 0.0235(6) 0.0228(6) 0.0069(5) 0.0048(5) 0.0030(5)
S2 0.0228(6) 0.0278(7) 0.0208(6) 0.0115(5) 0.0038(5) 0.0087(5)
S3 0.0409(9) 0.0420(9) 0.0354(8) 0.0203(7) 0.0070(7) 0.0013(7)
S4 0.0423(8) 0.0297(7) 0.0214(7) 0.0097(6) -0.0037(6) 0.0105(6)
S5 0.0181(6) 0.0266(7) 0.0361(8) 0.0097(6) 0.0039(6) -0.0015(5)
O1 0.058(3) 0.020(2) 0.059(3) 0.012(2) 0.020(3) -0.002(2)
O2 0.059(3) 0.116(5) 0.039(3) 0.037(3) 0.023(2) 0.071(4)
N31 0.027(2) 0.026(2) 0.030(2) 0.012(2) 0.0041(19) 0.0049(19)
N32 0.048(3) 0.034(3) 0.026(3) 0.000(2) 0.006(2) -0.002(2)
N41 0.038(3) 0.028(2) 0.027(2) 0.011(2) 0.005(2) 0.013(2)
N42 0.054(3) 0.035(3) 0.032(3) 0.020(2) 0.004(2) 0.016(2)
N51 0.019(2) 0.037(3) 0.025(2) 0.009(2) 0.0037(18) 0.0071(19)
N52 0.016(2) 0.052(3) 0.030(3) 0.018(2) -0.0011(19) 0.001(2)
C11 0.035(3) 0.044(4) 0.033(3) 0.010(3) 0.008(3) 0.012(3)
C12 0.057(4) 0.049(4) 0.027(3) -0.002(3) -0.008(3) 0.019(3)
C21 0.068(6) 0.102(7) 0.076(6) 0.076(6) -0.029(5) -0.039(5)
C22 0.080(5) 0.041(4) 0.023(3) 0.001(3) -0.015(3) 0.028(4)
C31 0.032(3) 0.023(3) 0.031(3) 0.005(2) 0.006(2) 0.005(2)
C32 0.031(3) 0.028(3) 0.033(3) 0.013(2) 0.006(2) 0.002(2)
C33 0.040(4) 0.035(3) 0.035(3) 0.004(3) -0.001(3) -0.006(3)
C34 0.097(7) 0.078(6) 0.022(3) -0.002(4) 0.000(4) -0.023(5)
C41 0.036(3) 0.028(3) 0.029(3) 0.015(2) -0.001(2) 0.006(2)
C42 0.049(4) 0.029(3) 0.037(3) 0.014(3) 0.009(3) 0.016(3)
C43 0.055(4) 0.034(3) 0.047(4) 0.025(3) 0.007(3) 0.019(3)
C44 0.073(5) 0.045(4) 0.033(4) 0.026(3) 0.000(3) 0.012(4)
C51 0.017(2) 0.038(3) 0.022(3) 0.013(2) 0.003(2) 0.007(2)
C52 0.029(3) 0.049(4) 0.031(3) 0.009(3) 0.005(2) 0.022(3)
C53 0.024(3) 0.059(4) 0.037(3) 0.017(3) 0.005(3) 0.017(3)
C54 0.018(3) 0.060(4) 0.047(4) 0.020(4) 0.000(3) -0.010(3)
C99 0.044(9) 0.053(9) 0.073(12) 0.025(8) 0.002(8) 0.010(7)
B1 0.023(3) 0.024(3) 0.017(3) 0.006(2) 0.001(2) 0.008(2)

loop_
_atom_type_symbol
_atom_type_scat_dispersion_real
_atom_type_scat_dispersion_imag
_atom_type_scat_Cromer_Mann_a1
_atom_type_scat_Cromer_Mann_b1
_atom_type_scat_Cromer_Mann_a2
_atom_type_scat_Cromer_Mann_b2
_atom_type_scat_Cromer_Mann_a3
_atom_type_scat_Cromer_Mann_b3
_atom_type_scat_Cromer_Mann_a4
_atom_type_scat_Cromer_Mann_b4
_atom_type_scat_Cromer_Mann_c
_atom_type_scat_source
C 0.0033 0.0016 2.3100 20.8439 1.0200 10.2075 1.5886 0.5687 0.8650 51.6512 0.2156 'International Tables Vol C 4.2.6.8 and 6.1.1.4'
H 0.0000 0.0000 0.4930 10.5109 0.3229 26.1257 0.1402 3.1424 0.0408 57.7998 0.0030 'International Tables Vol C 4.2.6.8 and 6.1.1.4'
O 0.0106 0.0060 3.0485 13.2771 2.2868 5.7011 1.5463 0.3239 0.8670 32.9089 0.2508 'International Tables Vol C 4.2.6.8 and 6.1.1.4'
N 0.0061 0.0033 12.2126 0.0057 3.1322 9.8933 2.0125 28.9975 1.1663 0.5826 -11.5290 'International Tables Vol C 4.2.6.8 and 6.1.1.4'
Cl 0.1484 0.1585 11.4604 0.0104 7.1964 1.1662 6.2556 18.5194 1.6455 47.7784 -9.5574 'International Tables Vol C 4.2.6.8 and 6.1.1.4'
B 0.0013 0.0007 2.0545 23.2185 1.3326 1.0210 1.0979 60.3498 0.7068 0.1403 -0.1932 'International Tables Vol C 4.2.6.8 and 6.1.1.4'
S 0.1246 0.1234 6.9053 1.4679 5.2034 22.2151 1.4379 0.2536 1.5863 56.1720 0.8669 'International Tables Vol C 4.2.6.8 and 6.1.1.4'
Ru -1.2594 0.8363 19.2674 0.8085 12.9182 8.4347 4.8634 24.7997 1.5676 94.2928 5.3787 'International Tables Vol C 4.2.6.8 and 6.1.1.4'

loop_
_geom_angle_atom_site_label_1
_geom_angle_site_symmetry_1
_geom_angle_atom_site_label_2
_geom_angle_site_symmetry_2
_geom_angle_atom_site_label_3
_geom_angle_site_symmetry_3
_geom_angle
_geom_angle_publ_flag
Cl1 . Ru1 . S1 . 95.94(5) yes
Cl1 . Ru1 . S2 . 87.91(5) yes
S1 . Ru1 . S2 . 91.42(5) yes
Cl1 . Ru1 . S4 . 87.08(6) yes
S1 . Ru1 . S4 . 92.27(5) yes
S2 . Ru1 . S4 . 174.06(6) yes
Cl1 . Ru1 . S5 . 175.46(6) yes
S1 . Ru1 . S5 . 88.41(5) yes
S2 . Ru1 . S5 . 93.29(5) yes
S4 . Ru1 . S5 . 91.46(6) yes
Cl1 . Ru1 . B1 . 94.80(13) yes
S1 . Ru1 . B1 . 163.71(13) yes
S2 . Ru1 . B1 . 101.19(12) yes
S4 . Ru1 . B1 . 76.07(12) yes
S5 . Ru1 . B1 . 80.67(13) yes
Cl1 . Ru1 . H1 . 86.4(18) no
S1 . Ru1 . H1 . 177.6(18) no
S2 . Ru1 . H1 . 89.1(18) no
S4 . Ru1 . H1 . 87.4(18) no
S5 . Ru1 . H1 . 89.3(18) no
B1 . Ru1 . H1 . 14.5(18) no
Ru1 . S1 . O1 . 116.7(2) yes
Ru1 . S1 . C11 . 113.8(2) yes
O1 . S1 . C11 . 106.4(3) yes
Ru1 . S1 . C12 . 112.7(2) yes
O1 . S1 . C12 . 106.0(3) yes
C11 . S1 . C12 . 99.7(3) yes
Ru1 . S2 . O2 . 118.3(2) yes
Ru1 . S2 . C21 . 116.0(3) yes
O2 . S2 . C21 . 106.1(5) yes
Ru1 . S2 . C22 . 110.2(2) yes
O2 . S2 . C22 . 105.3(4) yes
C21 . S2 . C22 . 98.7(5) yes
Ru1 . S4 . C41 . 104.0(2) yes
Ru1 . S5 . C51 . 103.82(19) yes
C31 . N31 . C32 . 108.5(5) yes
C31 . N31 . B1 . 127.9(5) yes
C32 . N31 . B1 . 121.9(5) yes
C31 . N32 . C33 . 110.3(5) yes
C31 . N32 . C34 . 123.4(6) yes
C33 . N32 . C34 . 126.3(6) yes
C41 . N41 . C42 . 107.7(5) yes
C41 . N41 . B1 . 123.7(5) yes
C42 . N41 . B1 . 126.5(5) yes
C41 . N42 . C43 . 109.2(5) yes
C41 . N42 . C44 . 125.2(6) yes
C43 . N42 . C44 . 125.7(5) yes
C51 . N51 . C52 . 107.5(5) yes
C51 . N51 . B1 . 127.5(5) yes
C52 . N51 . B1 . 124.9(5) yes
C51 . N52 . C53 . 108.9(5) yes
C51 . N52 . C54 . 124.1(5) yes
C53 . N52 . C54 . 127.0(5) yes
S1 . C11 . H111 . 109.8 no
S1 . C11 . H112 . 108.8 no
H111 . C11 . H112 . 109.6 no
S1 . C11 . H113 . 109.3 no
H111 . C11 . H113 . 109.7 no
H112 . C11 . H113 . 109.7 no
S1 . C12 . H121 . 109.3 no
S1 . C12 . H122 . 109.5 no
H121 . C12 . H122 . 110.1 no
S1 . C12 . H123 . 108.4 no
H121 . C12 . H123 . 109.7 no
H122 . C12 . H123 . 109.9 no
S2 . C21 . H211 . 109.8 no
S2 . C21 . H212 . 108.9 no
H211 . C21 . H212 . 109.5 no
S2 . C21 . H213 . 109.5 no
H211 . C21 . H213 . 109.4 no
H212 . C21 . H213 . 109.6 no
S2 . C22 . H221 . 109.6 no
S2 . C22 . H222 . 109.0 no
H221 . C22 . H222 . 109.9 no
S2 . C22 . H223 . 108.6 no
H221 . C22 . H223 . 109.8 no
H222 . C22 . H223 . 110.0 no
N32 . C31 . N31 . 105.2(5) yes
N32 . C31 . S3 . 124.1(5) yes
N31 . C31 . S3 . 130.6(5) yes
N31 . C32 . C33 . 108.6(5) yes
N31 . C32 . H321 . 125.3 no
C33 . C32 . H321 . 126.1 no
N32 . C33 . C32 . 107.3(5) yes
N32 . C33 . H331 . 125.8 no
C32 . C33 . H331 . 126.9 no
N32 . C34 . H341 . 109.7 no
N32 . C34 . H342 . 109.8 no
H341 . C34 . H342 . 108.9 no
N32 . C34 . H343 . 109.8 no
H341 . C34 . H343 . 109.5 no
H342 . C34 . H343 . 109.1 no
S4 . C41 . N42 . 124.6(5) yes
S4 . C41 . N41 . 127.6(4) yes
N42 . C41 . N41 . 107.7(5) yes
N41 . C42 . C43 . 108.6(6) yes
N41 . C42 . H421 . 125.5 no
C43 . C42 . H421 . 125.9 no
N42 . C43 . C42 . 106.8(5) yes
N42 . C43 . H431 . 126.3 no
C42 . C43 . H431 . 126.9 no
N42 . C44 . H441 . 109.6 no
N42 . C44 . H442 . 109.1 no
H441 . C44 . H442 . 109.3 no
N42 . C44 . H443 . 109.5 no
H441 . C44 . H443 . 110.0 no
H442 . C44 . H443 . 109.4 no
S5 . C51 . N52 . 123.0(5) yes
S5 . C51 . N51 . 129.3(4) yes
N52 . C51 . N51 . 107.7(5) yes
N51 . C52 . C53 . 108.6(6) yes
N51 . C52 . H521 . 125.3 no
C53 . C52 . H521 . 126.1 no
N52 . C53 . C52 . 107.3(5) yes
N52 . C53 . H531 . 126.1 no
C52 . C53 . H531 . 126.6 no
N52 . C54 . H541 . 108.8 no
N52 . C54 . H542 . 109.3 no
H541 . C54 . H542 . 109.7 no
N52 . C54 . H543 . 108.9 no
H541 . C54 . H543 . 110.1 no
H542 . C54 . H543 . 110.0 no
Cl2 . C99 . Cl3 . 123.1(9) yes
Cl2 . C99 . H991 . 106.2 no
Cl3 . C99 . H991 . 106.3 no
Cl2 . C99 . H992 . 105.9 no
Cl3 . C99 . H992 . 104.9 no
H991 . C99 . H992 . 110.1 no
N41 . B1 . N31 . 108.8(4) yes
N41 . B1 . N51 . 108.9(4) yes
N31 . B1 . N51 . 114.9(5) yes
N41 . B1 . Ru1 . 98.7(3) yes
N31 . B1 . Ru1 . 126.4(4) yes
N51 . B1 . Ru1 . 97.2(3) yes
N41 . B1 . H1 . 108(3) no
N31 . B1 . H1 . 103(3) no
N51 . B1 . H1 . 114(3) no
Ru1 . H1 . B1 . 142(4) no

loop_
_geom_bond_atom_site_label_1
_geom_bond_site_symmetry_1
_geom_bond_atom_site_label_2
_geom_bond_site_symmetry_2
_geom_bond_distance
_geom_bond_publ_flag
Ru1 . Cl1 . 2.4431(14) yes
Ru1 . S1 . 2.2401(14) yes
Ru1 . S2 . 2.2798(14) yes
Ru1 . S4 . 2.4271(15) yes
Ru1 . S5 . 2.3467(14) yes
Ru1 . B1 . 2.817(6) yes
Ru1 . H1 . 1.84(6) no
Cl2 . C99 . 1.953(18) yes
Cl3 . C99 . 1.713(18) yes
S1 . O1 . 1.476(4) yes
S1 . C11 . 1.776(6) yes
S1 . C12 . 1.780(7) yes
S2 . O2 . 1.468(5) yes
S2 . C21 . 1.760(7) yes
S2 . C22 . 1.770(6) yes
S3 . C31 . 1.673(6) yes
S4 . C41 . 1.701(6) yes
S5 . C51 . 1.705(6) yes
N31 . C31 . 1.373(7) yes
N31 . C32 . 1.410(7) yes
N31 . B1 . 1.530(7) yes
N32 . C31 . 1.375(8) yes
N32 . C33 . 1.388(8) yes
N32 . C34 . 1.451(9) yes
N41 . C41 . 1.346(8) yes
N41 . C42 . 1.392(7) yes
N41 . B1 . 1.540(7) yes
N42 . C41 . 1.351(7) yes
N42 . C43 . 1.383(9) yes
N42 . C44 . 1.462(8) yes
N51 . C51 . 1.350(7) yes
N51 . C52 . 1.395(7) yes
N51 . B1 . 1.525(7) yes
N52 . C51 . 1.359(7) yes
N52 . C53 . 1.377(9) yes
N52 . C54 . 1.455(8) yes
C11 . H111 . 0.957 no
C11 . H112 . 0.961 no
C11 . H113 . 0.957 no
C12 . H121 . 0.959 no
C12 . H122 . 0.959 no
C12 . H123 . 0.960 no
C21 . H211 . 0.956 no
C21 . H212 . 0.960 no
C21 . H213 . 0.956 no
C22 . H221 . 0.959 no
C22 . H222 . 0.959 no
C22 . H223 . 0.959 no
C32 . C33 . 1.319(9) yes
C32 . H321 . 0.928 no
C33 . H331 . 0.928 no
C34 . H341 . 0.954 no
C34 . H342 . 0.954 no
C34 . H343 . 0.958 no
C42 . C43 . 1.334(9) yes
C42 . H421 . 0.926 no
C43 . H431 . 0.928 no
C44 . H441 . 0.956 no
C44 . H442 . 0.955 no
C44 . H443 . 0.957 no
C52 . C53 . 1.334(10) yes
C52 . H521 . 0.928 no
C53 . H531 . 0.927 no
C54 . H541 . 0.956 no
C54 . H542 . 0.956 no
C54 . H543 . 0.961 no
C99 . H991 . 0.970 no
C99 . H992 . 0.969 no
B1 . H1 . 1.14(6) no
